data_7012277
loop_
_publ_author_name
'Findeis, Ralf A.'
'Gade, Lutz H.'

_publ_section_title
;
 Tridentate phosphine ligands with novel linker-units
;
_journal_issue 2
_journal_name_full 'Dalton Transactions'
_journal_page_first 249
_journal_paper_doi 10.1039/b209589k
_journal_year 2003
_chemical_formula_moiety 'C50 H49 Mo O4 P3 Si'
_chemical_formula_sum 'C50 H49 Mo O4 P3 Si'
_chemical_formula_weight 930.89
_space_group_IT_number 14
_symmetry_cell_setting monoclinic
_symmetry_space_group_name_Hall '-P 2yn'
_symmetry_space_group_name_H-M 'P 1 21/n 1'
_cell_angle_alpha 90
_cell_angle_beta 97.864(5)
_cell_angle_gamma 90
_cell_formula_units_Z 4
_cell_length_a 10.9160(2)
_cell_length_b 22.8277(4)
_cell_length_c 17.9896(4)
_cell_measurement_temperature 294
_cell_volume 4440.62(16)
_computing_publication_material CIFGEN_IN_OpenMoleN_(_1997)
_computing_structure_refinement LSFM_OpenMoleN_(_1997)
_computing_structure_solution Direct_methods_(SIR,_Burla_et_al.,_1989)
_diffrn_ambient_temperature 294
_diffrn_measurement_details
;
10365 reflections were collected using program Collect
("Collect" Data collection software, Nonius B.V., 1998)
The conditions were as follow : crystal to detector distance =  36. mm.
Scan angle =  1.4 deg 1 scans of   80 sec per frame.
Data collection was divided into  2 set(s)
with the following starting angles and number of frames :

Set 1 Theta =    6.30 Omega =    0.00 Kappa =    0.00  130 frames
Set 2 Theta =   -6.30 Kappa =  -86.00 Phi   =    0.00   34 frames
Friedel pairs were averaged. Internal R = 0.06
;
_diffrn_measurement_device_type KappaCCD
_diffrn_measurement_method '\p scans'
_diffrn_radiation_monochromator graphite
_diffrn_radiation_type Mo-K\a
_diffrn_radiation_wavelength 0.71073
_diffrn_reflns_av_R_equivalents 0.060
_diffrn_reflns_av_sigmaI/netI 0.333
_diffrn_reflns_limit_h_max 14
_diffrn_reflns_limit_h_min 0
_diffrn_reflns_limit_k_max 29
_diffrn_reflns_limit_k_min 0
_diffrn_reflns_limit_l_max 23
_diffrn_reflns_limit_l_min -23
_diffrn_reflns_number 10365
_diffrn_reflns_theta_max 27.47
_diffrn_reflns_theta_min 2.5
_diffrn_source xray_tube
_diffrn_standards_decay_% 0
_exptl_absorpt_coefficient_mu 0.475
_exptl_absorpt_correction_T_max 1.0000
_exptl_absorpt_correction_T_min 0.6225
_exptl_absorpt_correction_type refdelf_(Walker_&_Stuart,_1983)
_exptl_crystal_colour brown
_exptl_crystal_density_diffrn 1.39
_exptl_crystal_density_method none
_exptl_crystal_description prism
_exptl_crystal_F_000 1928
_exptl_crystal_size_max 0.16
_exptl_crystal_size_mid 0.12
_exptl_crystal_size_min 0.10
_refine_diff_density_max 0.479
_refine_diff_density_min -0.170
_refine_ls_extinction_method none
_refine_ls_goodness_of_fit_all 11.359
_refine_ls_goodness_of_fit_ref 1.035
_refine_ls_hydrogen_treatment noref
_refine_ls_matrix_type full
_refine_ls_number_constraints 0
_refine_ls_number_parameters 532
_refine_ls_number_reflns 6776
_refine_ls_number_restraints 0
_refine_ls_R_factor_all 0.090
_refine_ls_R_factor_gt 0.044
_refine_ls_shift/esd_mean 0.000
_refine_ls_shift/su_max 0.005
_refine_ls_structure_factor_coef F
_refine_ls_weighting_scheme sigma
_refine_ls_wR_factor_all 0.517
_refine_ls_wR_factor_ref 0.056
_reflns_number_gt 6776
_reflns_number_total 10365
_reflns_threshold_expression >3.0\s(I)
_cod_data_source_file b209589k.txt
_cod_data_source_block st882
_cod_original_cell_volume 4440.6(1)
_cod_database_code 7012277

loop_
_symmetry_equiv_pos_as_xyz
x,y,z
1/2-x,1/2+y,1/2-z
-x,-y,-z
1/2+x,1/2-y,1/2+z

loop_
_atom_site_label
_atom_site_fract_x
_atom_site_fract_y
_atom_site_fract_z
_atom_site_U_iso_or_equiv
_atom_site_adp_type
_atom_site_calc_flag
_atom_site_calc_attached_atom
_atom_site_type_symbol
MO 0.75707(3) 0.22375(1) 0.78761(2) 0.0186(1) Uani ? ? Mo
C1 0.8218(4) 0.1649(2) 0.7227(2) 0.028(2) Uani ? ? C
O1 0.8523(4) 0.1299(1) 0.6828(2) 0.052(2) Uani ? ? O
C2 0.6201(4) 0.1688(2) 0.7923(2) 0.033(2) Uani ? ? C
O2 0.5359(3) 0.1370(2) 0.7892(2) 0.054(2) Uani ? ? O
C3 0.6530(4) 0.2511(2) 0.6978(2) 0.028(2) Uani ? ? C
O3 0.5880(3) 0.2626(1) 0.6423(2) 0.044(2) Uani ? ? O
P1 0.8913(1) 0.18458(4) 0.90340(6) 0.0200(5) Uani ? ? P
C4 1.0093(4) 0.1277(2) 0.8947(2) 0.025(2) Uani ? ? C
C5 1.1014(6) 0.1388(2) 0.8525(3) 0.073(3) Uani ? ? C
C6 1.1961(6) 0.0990(3) 0.8477(4) 0.088(4) Uani ? ? C
C7 1.1967(5) 0.0469(2) 0.8839(3) 0.044(3) Uani ? ? C
C8 1.1074(5) 0.0347(2) 0.9249(3) 0.049(3) Uani ? ? C
C9 1.0141(5) 0.0750(2) 0.9314(3) 0.048(3) Uani ? ? C
C10 0.8093(4) 0.1528(2) 0.9764(2) 0.023(2) Uani ? ? C
C11 0.8320(5) 0.1667(2) 1.0522(2) 0.036(2) Uani ? ? C
C12 0.7607(5) 0.1421(2) 1.1027(3) 0.043(3) Uani ? ? C
C13 0.6670(5) 0.1044(2) 1.0791(3) 0.041(2) Uani ? ? C
C14 0.6448(4) 0.0890(2) 1.0049(3) 0.039(2) Uani ? ? C
C15 0.7160(4) 0.1125(2) 0.9539(2) 0.033(2) Uani ? ? C
C16 0.9932(3) 0.2423(2) 0.9499(2) 0.020(2) Uani ? ? C
C17 0.9428(3) 0.3060(2) 0.9463(2) 0.018(2) Uani ? ? C
C18 0.9693(4) 0.3380(2) 0.8740(2) 0.020(2) Uani ? ? C
P2 0.92563(9) 0.30066(4) 0.78319(5) 0.0194(4) Uani ? ? P
C19 1.0715(4) 0.2743(2) 0.7540(2) 0.022(2) Uani ? ? C
C20 1.0617(4) 0.2423(2) 0.6876(2) 0.029(2) Uani ? ? C
C21 1.1642(4) 0.2180(2) 0.6623(3) 0.039(2) Uani ? ? C
C22 1.2802(4) 0.2248(2) 0.7037(3) 0.040(2) Uani ? ? C
C23 1.2909(4) 0.2567(2) 0.7681(3) 0.042(3) Uani ? ? C
C24 1.1891(4) 0.2818(2) 0.7940(2) 0.032(2) Uani ? ? C
C25 0.8933(4) 0.3627(2) 0.7179(2) 0.025(2) Uani ? ? C
C26 0.8307(4) 0.3514(2) 0.6465(2) 0.030(2) Uani ? ? C
C27 0.8035(5) 0.3962(2) 0.5944(2) 0.039(2) Uani ? ? C
C28 0.8379(5) 0.4524(2) 0.6134(3) 0.044(3) Uani ? ? C
C29 0.9013(5) 0.4647(2) 0.6827(3) 0.042(3) Uani ? ? C
C30 0.9298(4) 0.4203(2) 0.7353(2) 0.033(2) Uani ? ? C
C31 0.8053(3) 0.3096(2) 0.9579(2) 0.019(2) Uani ? ? C
P3 0.68767(9) 0.30045(4) 0.87474(5) 0.0196(5) Uani ? ? P
C32 0.6616(4) 0.3743(2) 0.8349(2) 0.023(2) Uani ? ? C
C33 0.5938(4) 0.3786(2) 0.7634(2) 0.029(2) Uani ? ? C
C34 0.5731(4) 0.4324(2) 0.7283(3) 0.037(2) Uani ? ? C
C35 0.6173(5) 0.4830(2) 0.7638(3) 0.039(2) Uani ? ? C
C36 0.6815(4) 0.4799(2) 0.8354(3) 0.036(2) Uani ? ? C
C37 0.7040(4) 0.4262(2) 0.8705(2) 0.029(2) Uani ? ? C
C38 0.5517(3) 0.2907(2) 0.9235(2) 0.022(2) Uani ? ? C
C39 0.5167(4) 0.2351(2) 0.9411(3) 0.038(2) Uani ? ? C
C40 0.4183(5) 0.2265(2) 0.9815(3) 0.043(3) Uani ? ? C
C41 0.3552(4) 0.2731(2) 1.0044(3) 0.036(2) Uani ? ? C
C42 0.3897(4) 0.3288(2) 0.9882(3) 0.042(3) Uani ? ? C
C43 0.4869(4) 0.3381(2) 0.9473(3) 0.034(2) Uani ? ? C
C44 1.0178(4) 0.3379(2) 1.0128(2) 0.022(2) Uani ? ? C
O4 0.9774(3) 0.3969(1) 1.0152(2) 0.027(1) Uani ? ? O
C45 1.0716(4) 0.4343(2) 1.0511(2) 0.030(2) Uani ? ? C
C46 1.1517(4) 0.4544(2) 0.9965(3) 0.032(2) Uani ? ? C
C47 1.2076(4) 0.4722(2) 0.9477(3) 0.038(2) Uani ? ? C
SI 1.2737(1) 0.50578(6) 0.86985(8) 0.0446(7) Uani ? ? Si
C48 1.2886(5) 0.4483(2) 0.8004(3) 0.054(3) Uani ? ? C
C49 1.4197(6) 0.5412(3) 0.9056(4) 0.087(4) Uani ? ? C
C50 1.1613(7) 0.5622(3) 0.8306(4) 0.083(4) Uani ? ? C
H1 1.1006 0.1746 0.8256 0.0953 Uiso calc C5 H
H2 1.2605 0.1084 0.8192 0.1112 Uiso calc C6 H
H3 1.2604 0.0192 0.8799 0.0605 Uiso calc C7 H
H4 1.1074 -0.0019 0.9501 0.0678 Uiso calc C8 H
H5 0.9523 0.0658 0.9619 0.0635 Uiso calc C9 H
H6 0.8966 0.1932 1.0697 0.0497 Uiso calc C11 H
H7 0.7777 0.1519 1.1544 0.0605 Uiso calc C12 H
H8 0.6173 0.0889 1.1138 0.0535 Uiso calc C13 H
H9 0.5804 0.0621 0.9883 0.0519 Uiso calc C14 H
H10 0.7008 0.1008 0.9027 0.0438 Uiso calc C15 H
H11 1.0670 0.2423 0.9274 0.0269 Uiso calc C16 H
H12 1.0119 0.2320 1.0013 0.0269 Uiso calc C16 H
H13 1.0557 0.3453 0.8791 0.0272 Uiso calc C18 H
H14 0.9261 0.3743 0.8717 0.0272 Uiso calc C18 H
H15 0.9826 0.2371 0.6590 0.0371 Uiso calc C20 H
H16 1.1553 0.1965 0.6166 0.0503 Uiso calc C21 H
H17 1.3510 0.2075 0.6873 0.0517 Uiso calc C22 H
H18 1.3704 0.2620 0.7961 0.0567 Uiso calc C23 H
H19 1.1996 0.3041 0.8390 0.0429 Uiso calc C24 H
H20 0.8062 0.3124 0.6332 0.0412 Uiso calc C26 H
H21 0.7613 0.3877 0.5459 0.0536 Uiso calc C27 H
H22 0.8176 0.4831 0.5782 0.0587 Uiso calc C28 H
H23 0.9259 0.5038 0.6950 0.0596 Uiso calc C29 H
H24 0.9742 0.4292 0.7832 0.0436 Uiso calc C30 H
H25 0.7926 0.3470 0.9787 0.0260 Uiso calc C31 H
H26 0.7913 0.2800 0.9928 0.0260 Uiso calc C31 H
H27 0.5615 0.3441 0.7385 0.0393 Uiso calc C33 H
H28 0.5279 0.4344 0.6793 0.0497 Uiso calc C34 H
H29 0.6038 0.5198 0.7393 0.0523 Uiso calc C35 H
H30 0.7105 0.5148 0.8607 0.0510 Uiso calc C36 H
H31 0.7489 0.4246 0.9196 0.0388 Uiso calc C37 H
H32 0.5602 0.2022 0.9255 0.0488 Uiso calc C39 H
H33 0.3950 0.1879 0.9933 0.0555 Uiso calc C40 H
H34 0.2875 0.2670 1.0315 0.0488 Uiso calc C41 H
H35 0.3467 0.3613 1.0050 0.0549 Uiso calc C42 H
H36 0.5093 0.3769 0.9356 0.0444 Uiso calc C43 H
H37 1.1030 0.3372 1.0070 0.0295 Uiso calc C44 H
H38 1.0064 0.3187 1.0582 0.0295 Uiso calc C44 H
H39 1.1200 0.4135 1.0904 0.0406 Uiso calc C45 H
H40 1.0346 0.4673 1.0714 0.0406 Uiso calc C45 H
H41 1.3228 0.4645 0.7591 0.0696 Uiso calc C48 H
H42 1.3413 0.4182 0.8228 0.0696 Uiso calc C48 H
H43 1.2093 0.4324 0.7832 0.0696 Uiso calc C48 H
H44 1.4541 0.5586 0.8652 0.1097 Uiso calc C49 H
H45 1.4055 0.5705 0.9409 0.1097 Uiso calc C49 H
H46 1.4756 0.5129 0.9294 0.1097 Uiso calc C49 H
H47 1.1912 0.5812 0.7896 0.1070 Uiso calc C50 H
H48 1.0841 0.5442 0.8137 0.1070 Uiso calc C50 H
H49 1.1510 0.5902 0.8682 0.1070 Uiso calc C50 H

loop_
_atom_site_aniso_label
_atom_site_aniso_U_11
_atom_site_aniso_U_22
_atom_site_aniso_U_33
_atom_site_aniso_U_12
_atom_site_aniso_U_13
_atom_site_aniso_U_23
_atom_site_aniso_type_symbol
MO 0.0261(2) 0.0163(1) 0.0151(1) -0.0001(1) -0.0030(1) -0.0016(1) Mo
C1 0.048(2) 0.020(2) 0.024(2) -0.004(2) 0.004(2) -0.002(2) C
O1 0.091(3) 0.031(2) 0.050(2) -0.000(2) 0.027(2) -0.016(2) O
C2 0.037(2) 0.029(2) 0.033(2) -0.004(2) -0.008(2) -0.001(2) C
O2 0.046(2) 0.053(2) 0.064(2) -0.023(2) -0.011(2) 0.007(2) O
C3 0.039(2) 0.024(2) 0.024(2) 0.000(2) -0.002(2) -0.007(2) C
O3 0.060(2) 0.046(2) 0.031(2) 0.007(2) -0.024(2) -0.005(1) O
P1 0.0295(5) 0.0158(4) 0.0173(5) -0.0009(4) -0.0016(4) 0.0002(4) P
C4 0.038(2) 0.020(2) 0.021(2) 0.005(2) -0.000(2) -0.001(2) C
C5 0.112(4) 0.045(3) 0.077(3) 0.050(3) 0.066(3) 0.038(2) C
C6 0.120(4) 0.057(3) 0.097(4) 0.051(3) 0.081(3) 0.034(3) C
C7 0.068(3) 0.029(2) 0.042(3) 0.022(2) 0.007(3) 0.001(2) C
C8 0.057(3) 0.029(2) 0.071(3) 0.015(2) 0.010(3) 0.021(2) C
C9 0.051(3) 0.035(2) 0.063(3) 0.008(2) 0.017(2) 0.021(2) C
C10 0.031(2) 0.017(2) 0.024(2) 0.002(2) -0.000(2) 0.003(2) C
C11 0.057(3) 0.031(2) 0.028(2) -0.012(2) 0.008(2) 0.003(2) C
C12 0.081(3) 0.031(2) 0.030(2) -0.006(3) 0.018(2) 0.001(2) C
C13 0.051(3) 0.028(2) 0.048(3) 0.000(2) 0.022(2) 0.008(2) C
C14 0.037(2) 0.029(2) 0.054(3) -0.003(2) 0.006(2) 0.009(2) C
C15 0.042(2) 0.028(2) 0.030(2) -0.004(2) 0.002(2) 0.005(2) C
C16 0.026(2) 0.018(2) 0.017(2) -0.001(2) -0.002(2) 0.000(1) C
C17 0.022(2) 0.019(2) 0.014(2) -0.002(2) -0.002(1) -0.000(1) C
C18 0.025(2) 0.019(2) 0.018(2) 0.000(2) -0.000(2) -0.002(2) C
P2 0.0261(5) 0.0178(4) 0.0156(4) 0.0020(4) 0.0003(4) 0.0004(4) P
C19 0.026(2) 0.021(2) 0.021(2) 0.004(2) 0.002(2) 0.005(2) C
C20 0.030(2) 0.030(2) 0.027(2) 0.001(2) 0.005(2) -0.002(2) C
C21 0.047(3) 0.032(2) 0.039(2) 0.004(2) 0.014(2) -0.005(2) C
C22 0.035(2) 0.042(2) 0.044(3) 0.014(2) 0.011(2) 0.002(2) C
C23 0.030(2) 0.053(3) 0.046(3) 0.007(2) -0.001(2) 0.007(2) C
C24 0.032(2) 0.038(2) 0.027(2) 0.003(2) -0.002(2) -0.001(2) C
C25 0.030(2) 0.023(2) 0.022(2) 0.006(2) 0.009(2) 0.006(2) C
C26 0.042(2) 0.032(2) 0.021(2) 0.006(2) 0.004(2) 0.004(2) C
C27 0.058(3) 0.043(2) 0.024(2) 0.020(2) 0.007(2) 0.010(2) C
C28 0.064(3) 0.038(2) 0.035(2) 0.020(2) 0.015(2) 0.018(2) C
C29 0.067(3) 0.024(2) 0.049(3) 0.006(2) 0.014(3) 0.010(2) C
C30 0.046(2) 0.027(2) 0.027(2) 0.002(2) 0.008(2) 0.006(2) C
C31 0.021(2) 0.021(2) 0.016(2) -0.000(2) -0.002(2) 0.001(1) C
P3 0.0218(5) 0.0195(4) 0.0176(4) 0.0009(4) -0.0015(4) -0.0001(4) P
C32 0.023(2) 0.022(2) 0.023(2) 0.002(2) 0.003(2) 0.002(2) C
C33 0.037(2) 0.025(2) 0.027(2) 0.005(2) -0.000(2) -0.002(2) C
C34 0.043(2) 0.039(2) 0.031(2) 0.011(2) -0.001(2) 0.007(2) C
C35 0.050(3) 0.026(2) 0.045(3) 0.008(2) 0.006(2) 0.013(2) C
C36 0.042(3) 0.021(2) 0.051(3) -0.001(2) -0.005(2) -0.000(2) C
C37 0.032(2) 0.024(2) 0.030(2) 0.002(2) -0.004(2) -0.002(2) C
C38 0.018(2) 0.030(2) 0.019(2) 0.000(2) -0.003(2) 0.003(2) C
C39 0.045(2) 0.029(2) 0.041(2) 0.006(2) 0.016(2) 0.006(2) C
C40 0.047(3) 0.039(2) 0.045(3) -0.003(2) 0.016(2) 0.012(2) C
C41 0.024(2) 0.054(3) 0.037(2) 0.004(2) 0.010(2) 0.016(2) C
C42 0.034(2) 0.045(3) 0.050(3) 0.009(2) 0.013(2) -0.002(2) C
C43 0.032(2) 0.030(2) 0.041(2) -0.002(2) 0.007(2) -0.003(2) C
C44 0.024(2) 0.021(2) 0.021(2) 0.001(2) -0.003(2) -0.001(2) C
O4 0.031(1) 0.021(1) 0.030(1) 0.000(1) -0.005(1) -0.007(1) O
C45 0.040(2) 0.027(2) 0.026(2) -0.003(2) 0.002(2) -0.005(2) C
C46 0.039(2) 0.025(2) 0.034(2) 0.001(2) 0.002(2) -0.002(2) C
C47 0.043(3) 0.030(2) 0.042(3) 0.000(2) 0.004(2) 0.004(2) C
SI 0.0515(8) 0.0387(7) 0.0445(7) 0.0006(6) 0.0191(6) 0.0035(6) Si
C48 0.059(3) 0.055(3) 0.049(3) 0.004(3) 0.014(3) -0.008(3) C
C49 0.089(4) 0.086(4) 0.086(4) -0.046(3) 0.043(3) -0.031(4) C
C50 0.117(5) 0.075(4) 0.065(3) 0.045(3) 0.048(3) 0.031(3) C

loop_
_atom_type_symbol
_atom_type_description
_atom_type_scat_dispersion_real
_atom_type_scat_dispersion_imag
_atom_type_scat_source
C ? 0.002 0.002 International_Tables_Vol_IV_Table_2.3.1
H ? 0.000 0.000 International_Tables_Vol_IV_Table_2.3.1
Mo ? -1.825 0.688 International_Tables_Vol_IV_Table_2.3.1
O ? 0.008 0.006 International_Tables_Vol_IV_Table_2.3.1
P ? 0.090 0.095 International_Tables_Vol_IV_Table_2.3.1
Si ? 0.072 0.071 International_Tables_Vol_IV_Table_2.3.1

loop_
_geom_angle_atom_site_label_1
_geom_angle_atom_site_label_2
_geom_angle_atom_site_label_3
_geom_angle
_geom_angle_site_symmetry_1
_geom_angle_site_symmetry_2
_geom_angle_site_symmetry_3
_geom_angle_publ_flag
C1 MO C2 85.8(2) . . . ?
C1 MO C3 86.7(2) . . . ?
C1 MO P1 91.9(1) . . . ?
C1 MO P2 97.6(1) . . . ?
C1 MO P3 176.4(1) . . . ?
C2 MO C3 83.1(2) . . . ?
C2 MO P1 95.6(1) . . . ?
C2 MO P2 176.2(1) . . . ?
C2 MO P3 97.0(1) . . . ?
C3 MO P1 178.1(1) . . . ?
C3 MO P2 95.4(1) . . . ?
C3 MO P3 95.9(1) . . . ?
P1 MO P2 85.99(3) . . . ?
P1 MO P3 85.63(3) . . . ?
P2 MO P3 79.73(3) . . . ?
C4 P1 C10 101.3(2) . . . ?
C4 P1 C16 99.0(2) . . . ?
C10 P1 C16 106.3(2) . . . ?
P1 C4 C5 119.4(3) . . . ?
P1 C4 C9 123.9(4) . . . ?
C5 C4 C9 116.6(4) . . . ?
C4 C5 C6 121.7(5) . . . ?
C5 C6 C7 119.9(6) . . . ?
C6 C7 C8 119.6(5) . . . ?
C7 C8 C9 120.6(5) . . . ?
C4 C9 C8 121.5(5) . . . ?
P1 C10 C11 125.0(3) . . . ?
P1 C10 C15 117.5(3) . . . ?
C11 C10 C15 117.5(4) . . . ?
C10 C11 C12 120.5(4) . . . ?
C11 C12 C13 121.0(5) . . . ?
C12 C13 C14 119.5(5) . . . ?
C13 C14 C15 120.3(4) . . . ?
C10 C15 C14 121.1(4) . . . ?
P1 C16 C17 117.4(2) . . . ?
C16 C17 C18 111.7(3) . . . ?
C16 C17 C31 112.9(3) . . . ?
C16 C17 C44 105.2(3) . . . ?
C18 C17 C31 112.5(3) . . . ?
C18 C17 C44 106.7(3) . . . ?
C31 C17 C44 107.1(3) . . . ?
C17 C18 P2 117.9(3) . . . ?
C18 P2 C19 105.9(2) . . . ?
C18 P2 C25 102.3(2) . . . ?
C19 P2 C25 99.6(2) . . . ?
P2 C19 C20 116.6(3) . . . ?
P2 C19 C24 125.7(3) . . . ?
C20 C19 C24 117.6(4) . . . ?
C19 C20 C21 121.6(4) . . . ?
C20 C21 C22 120.0(4) . . . ?
C21 C22 C23 118.9(4) . . . ?
C22 C23 C24 121.9(4) . . . ?
C19 C24 C23 120.0(4) . . . ?
P2 C25 C26 118.1(3) . . . ?
P2 C25 C30 123.8(3) . . . ?
C26 C25 C30 118.1(4) . . . ?
C25 C26 C27 121.0(4) . . . ?
C26 C27 C28 119.8(4) . . . ?
C27 C28 C29 120.4(4) . . . ?
C28 C29 C30 120.5(5) . . . ?
C25 C30 C29 120.1(4) . . . ?
C17 C31 P3 117.8(3) . . . ?
C31 P3 C32 105.4(2) . . . ?
C31 P3 C38 98.3(2) . . . ?
C32 P3 C38 101.8(2) . . . ?
P3 C32 C33 117.2(3) . . . ?
P3 C32 C37 125.2(3) . . . ?
C33 C32 C37 117.7(4) . . . ?
C32 C33 C34 121.0(4) . . . ?
C33 C34 C35 120.5(4) . . . ?
C34 C35 C36 119.4(4) . . . ?
C35 C36 C37 120.4(4) . . . ?
C32 C37 C36 121.0(4) . . . ?
P3 C38 C39 119.2(3) . . . ?
P3 C38 C43 122.1(3) . . . ?
C39 C38 C43 118.6(4) . . . ?
C38 C39 C40 120.5(4) . . . ?
C39 C40 C41 120.5(4) . . . ?
C40 C41 C42 119.7(4) . . . ?
C41 C42 C43 120.6(4) . . . ?
C38 C43 C42 120.1(4) . . . ?
C17 C44 O4 109.8(3) . . . ?
C44 O4 C45 112.0(3) . . . ?
O4 C45 C46 110.0(4) . . . ?
C45 C46 C47 174.2(5) . . . ?
C46 C47 SI 172.0(4) . . . ?
C47 SI C48 107.6(2) . . . ?
C47 SI C49 109.4(3) . . . ?
C47 SI C50 105.9(3) . . . ?
C48 SI C49 113.8(3) . . . ?
C48 SI C50 110.7(3) . . . ?
C49 SI C50 109.1(4) . . . ?

loop_
_geom_bond_atom_site_label_1
_geom_bond_atom_site_label_2
_geom_bond_distance
_geom_bond_site_symmetry_1
_geom_bond_site_symmetry_2
_geom_bond_publ_flag
MO C1 1.973(4) . . ?
MO C2 1.963(5) . . ?
MO C3 1.947(4) . . ?
MO P1 2.540(1) . . ?
MO P2 2.552(1) . . ?
MO P3 2.534(1) . . ?
C1 O1 1.154(5) . . ?
C2 O2 1.166(5) . . ?
C3 O3 1.172(5) . . ?
P1 C4 1.850(4) . . ?
P1 C10 1.836(4) . . ?
P1 C16 1.849(4) . . ?
C4 C5 1.364(7) . . ?
C4 C9 1.369(6) . . ?
C5 C6 1.387(8) . . ?
C6 C7 1.356(7) . . ?
C7 C8 1.330(8) . . ?
C8 C9 1.389(7) . . ?
C10 C11 1.389(6) . . ?
C10 C15 1.392(6) . . ?
C11 C12 1.393(7) . . ?
C12 C13 1.359(7) . . ?
C13 C14 1.370(7) . . ?
C14 C15 1.389(6) . . ?
C16 C17 1.552(5) . . ?
C17 C18 1.554(5) . . ?
C17 C31 1.545(5) . . ?
C17 C44 1.537(5) . . ?
C18 P2 1.847(4) . . ?
P2 C19 1.844(4) . . ?
P2 C25 1.844(4) . . ?
C19 C20 1.392(6) . . ?
C19 C24 1.394(6) . . ?
C20 C21 1.382(6) . . ?
C21 C22 1.387(7) . . ?
C22 C23 1.361(7) . . ?
C23 C24 1.386(7) . . ?
C25 C26 1.394(6) . . ?
C25 C30 1.396(6) . . ?
C26 C27 1.391(6) . . ?
C27 C28 1.367(7) . . ?
C28 C29 1.371(7) . . ?
C29 C30 1.393(6) . . ?
C31 P3 1.845(4) . . ?
P3 C32 1.839(4) . . ?
P3 C38 1.839(4) . . ?
C32 C33 1.397(5) . . ?
C32 C37 1.394(6) . . ?
C33 C34 1.386(6) . . ?
C34 C35 1.374(7) . . ?
C35 C36 1.382(6) . . ?
C36 C37 1.386(6) . . ?
C38 C39 1.376(6) . . ?
C38 C43 1.391(6) . . ?
C39 C40 1.391(7) . . ?
C40 C41 1.361(7) . . ?
C41 C42 1.368(7) . . ?
C42 C43 1.388(7) . . ?
C44 O4 1.420(5) . . ?
O4 C45 1.423(5) . . ?
C45 C46 1.476(7) . . ?
C46 C47 1.205(6) . . ?
C47 SI 1.830(5) . . ?
SI C48 1.835(6) . . ?
SI C49 1.824(7) . . ?
SI C50 1.852(6) . . ?

loop_
_geom_contact_atom_site_label_1
_geom_contact_atom_site_label_2
_geom_contact_distance
_geom_contact_site_symmetry_1
_geom_contact_site_symmetry_2
_geom_contact_publ_flag
? ? ? ? ? ?
